data_4501525
loop_
_publ_author_name
'Lin, Jing-Xiang'
'L\"u, Jian'
'Yang, Hong-Xun'
'Cao, Rong'

_publ_section_title
;
 Construction of Train-Like Supramolecular Structures from
 Decamethylcucurbit[5]uril and Iso- or Hetero-Keggin-Type
 Polyoxotungstates
;
_journal_issue 4
_journal_name_full 'Crystal Growth &amp; Design'
_journal_page_first 1966
_journal_paper_doi 10.1021/cg1000528
_journal_volume 10
_journal_year 2010
_chemical_formula_sum 'C80 H140 N40 Na4 O80 Si W12'
_chemical_formula_weight 5266.9
_chemical_name_systematic
;
 ?
;
_space_group_IT_number 59
_symmetry_cell_setting orthorhombic
_symmetry_space_group_name_Hall '-P 2ab 2a'
_symmetry_space_group_name_H-M 'P m m n :2'
_atom_sites_solution_hydrogens geom
_atom_sites_solution_primary direct
_atom_sites_solution_secondary difmap
_audit_creation_method SHELXL-97
_cell_angle_alpha 90.00
_cell_angle_beta 90.00
_cell_angle_gamma 90.00
_cell_formula_units_Z 2
_cell_length_a 15.194(3)
_cell_length_b 32.016(6)
_cell_length_c 14.397(3)
_cell_measurement_reflns_used 8502
_cell_measurement_temperature 293(2)
_cell_volume 7003(2)
_computing_cell_refinement 'SHELXL-97 (Sheldrick, 1997)'
_computing_data_collection 'SHELXL-97 (Sheldrick, 1997)'
_computing_data_reduction 'SHELXL-97 (Sheldrick, 1997)'
_computing_molecular_graphics 'SHELXL-97 (Sheldrick, 1997)'
_computing_publication_material 'SHELXL-97 (Sheldrick, 1997)'
_computing_structure_refinement 'SHELXL-97 (Sheldrick, 1997)'
_computing_structure_solution 'SHELXL-97 (Sheldrick, 1997)'
_diffrn_ambient_temperature 293(2)
_diffrn_measured_fraction_theta_full 0.998
_diffrn_measured_fraction_theta_max 0.998
_diffrn_radiation_monochromator graphite
_diffrn_radiation_source 'fine-focus sealed tube'
_diffrn_radiation_type MoK\a
_diffrn_radiation_wavelength 0.71073
_diffrn_reflns_av_R_equivalents 0.0491
_diffrn_reflns_av_sigmaI/netI 0.0339
_diffrn_reflns_limit_h_max 19
_diffrn_reflns_limit_h_min -19
_diffrn_reflns_limit_k_max 40
_diffrn_reflns_limit_k_min -41
_diffrn_reflns_limit_l_max 18
_diffrn_reflns_limit_l_min -16
_diffrn_reflns_number 52994
_diffrn_reflns_theta_full 27.49
_diffrn_reflns_theta_max 27.49
_diffrn_reflns_theta_min 2.33
_exptl_absorpt_coefficient_mu 9.948
_exptl_absorpt_correction_T_max 0.303
_exptl_absorpt_correction_T_min 0.134
_exptl_absorpt_correction_type multi-scan
_exptl_crystal_colour COLORLESS
_exptl_crystal_density_diffrn 2.479
_exptl_crystal_density_method 'not measured'
_exptl_crystal_description BLOCK
_exptl_crystal_F_000 4892.0
_exptl_crystal_size_max 0.22
_exptl_crystal_size_mid 0.18
_exptl_crystal_size_min 0.12
_refine_diff_density_max 2.650
_refine_diff_density_min -3.749
_refine_diff_density_rms 0.268
_refine_ls_extinction_method none
_refine_ls_goodness_of_fit_ref 1.127
_refine_ls_hydrogen_treatment constr
_refine_ls_matrix_type full
_refine_ls_number_parameters 568
_refine_ls_number_reflns 8485
_refine_ls_number_restraints 0
_refine_ls_restrained_S_all 1.127
_refine_ls_R_factor_all 0.0583
_refine_ls_R_factor_gt 0.0541
_refine_ls_shift/su_max 0.001
_refine_ls_shift/su_mean 0.000
_refine_ls_structure_factor_coef Fsqd
_refine_ls_weighting_details 'calc w=1/[\s^2^(Fo^2^)+(0.0683P)^2^+99.3957P] where P=(Fo^2^+2Fc^2^)/3'
_refine_ls_weighting_scheme calc
_refine_ls_wR_factor_gt 0.1448
_refine_ls_wR_factor_ref 0.1479
_reflns_number_gt 7869
_reflns_number_total 8485
_reflns_threshold_expression >2sigma(I)
_cod_data_source_file cg1000528_si_004.cif
_cod_data_source_block 1
_cod_depositor_comments
;
The following automatic conversions were performed:

'_symmetry_cell_setting' value 'ORTHORHOMBIC' changed to
'orthorhombic' according to
/home/saulius/struct/CIF-dictionaries/cif_core.dic dictionary named
'cif_core.dic' version 2.4.2 from
2011-04-26.

'_refine_ls_hydrogen_treatment' value 'CONSTR' changed
to 'constr' according to
/home/saulius/struct/CIF-dictionaries/cif_core.dic dictionary named
'cif_core.dic' version 2.4.2 from 2011-04-26.

Automatic conversion script
Id: cif_fix_values 1715 2011-07-08 13:25:40Z adriana 
;
_cod_original_sg_symbol_H-M PMMN
_cod_database_code 4501525

loop_
_symmetry_equiv_pos_as_xyz
'x, y, z'
'-x+1/2, -y+1/2, z'
'x+1/2, -y, -z'
'-x, y+1/2, -z'
'-x, -y, -z'
'x-1/2, y-1/2, -z'
'-x-1/2, y, z'
'x, -y-1/2, z'

loop_
_atom_site_label
_atom_site_type_symbol
_atom_site_fract_x
_atom_site_fract_y
_atom_site_fract_z
_atom_site_U_iso_or_equiv
_atom_site_adp_type
_atom_site_occupancy
_atom_site_symmetry_multiplicity
_atom_site_calc_flag
_atom_site_refinement_flags
C1 C 0.2500 0.0346(3) 0.0761(8) 0.022(2) Uani 1 2 d S
C2 C 0.3021(6) 0.0934(3) 0.1593(6) 0.0252(17) Uani 1 1 d .
C3 C 0.3456(7) 0.0918(3) 0.2537(6) 0.038(2) Uani 1 1 d .
H3A H 0.3298 0.0662 0.2843 0.057 Uiso 1 1 calc R
H3B H 0.3262 0.1151 0.2903 0.057 Uiso 1 1 calc R
H3C H 0.4083 0.0930 0.2464 0.057 Uiso 1 1 calc R
C4 C 0.2500 0.1551(4) 0.0870(9) 0.030(3) Uani 1 2 d S
C5 C 0.4108(6) 0.1488(3) 0.0988(6) 0.0279(17) Uani 1 1 d .
H5A H 0.4458 0.1406 0.1521 0.033 Uiso 1 1 calc R
H5B H 0.4074 0.1790 0.0986 0.033 Uiso 1 1 calc R
C6 C 0.4096(5) 0.0406(3) 0.0857(6) 0.0255(17) Uani 1 1 d .
H6A H 0.4062 0.0107 0.0755 0.031 Uiso 1 1 calc R
H6B H 0.4457 0.0453 0.1403 0.031 Uiso 1 1 calc R
C7 C 0.4450(5) 0.0422(3) -0.0797(7) 0.0263(18) Uani 1 1 d .
C8 C 0.5071(5) 0.0970(3) 0.0079(6) 0.0252(17) Uani 1 1 d .
C9 C 0.5408(5) 0.0996(2) -0.0964(7) 0.0245(17) Uani 1 1 d .
C10 C 0.6407(5) 0.0958(3) -0.1080(8) 0.036(2) Uani 1 1 d .
H10A H 0.6554 0.0968 -0.1728 0.055 Uiso 1 1 calc R
H10B H 0.6602 0.0697 -0.0823 0.055 Uiso 1 1 calc R
H10C H 0.6691 0.1184 -0.0762 0.055 Uiso 1 1 calc R
C11 C 0.4638(5) 0.1605(2) -0.0597(6) 0.0223(16) Uani 1 1 d .
C12 C 0.5785(7) 0.0948(3) -0.9182(8) 0.041(2) Uani 1 1 d .
H12A H 0.6180 0.1180 -0.9256 0.061 Uiso 1 1 calc R
H12B H 0.6106 0.0692 -0.9247 0.061 Uiso 1 1 calc R
H12C H 0.5520 0.0960 -0.8578 0.061 Uiso 1 1 calc R
C13 C 0.5063(5) 0.0507(3) -0.2355(6) 0.0275(18) Uani 1 1 d .
H13A H 0.5659 0.0570 -0.2551 0.033 Uiso 1 1 calc R
H13B H 0.4991 0.0206 -0.2374 0.033 Uiso 1 1 calc R
C14 C 0.5227(5) 0.1561(2) -0.2192(6) 0.0250(17) Uani 1 1 d .
H14A H 0.5246 0.1864 -0.2159 0.030 Uiso 1 1 calc R
H14B H 0.5796 0.1467 -0.2413 0.030 Uiso 1 1 calc R
C15 C 0.3730(5) 0.0485(3) -0.3307(6) 0.0255(17) Uani 1 1 d .
C16 C 0.4616(6) 0.1089(2) -0.3483(6) 0.0254(17) Uani 1 1 d .
C17 C 0.3743(6) 0.1134(2) -0.4087(6) 0.0243(17) Uani 1 1 d .
C19 C 0.3893(8) 0.1223(3) -0.5106(7) 0.040(2) Uani 1 1 d .
H19A H 0.3339 0.1275 -0.5404 0.060 Uiso 1 1 calc R
H19B H 0.4174 0.0987 -0.5392 0.060 Uiso 1 1 calc R
H19C H 0.4263 0.1465 -0.5169 0.060 Uiso 1 1 calc R
C20 C 0.5465(7) 0.1084(3) -0.4046(8) 0.039(2) Uani 1 1 d .
H20A H 0.5526 0.1344 -0.4372 0.059 Uiso 1 1 calc R
H20B H 0.5448 0.0858 -0.4484 0.059 Uiso 1 1 calc R
H20C H 0.5957 0.1047 -0.3635 0.059 Uiso 1 1 calc R
C021 C 0.2500 0.1675(3) -0.3949(9) 0.026(2) Uani 1 2 d S
H02A H 0.2500 0.1964 -0.3749 0.031 Uiso 1 2 calc SR
H02B H 0.2500 0.1672 -0.4623 0.031 Uiso 1 2 calc SR
C21 C 0.3794(5) 0.1656(2) -0.2945(6) 0.0239(16) Uani 1 1 d .
C22 C 0.2500 0.0603(4) -0.4376(9) 0.027(2) Uani 1 2 d S
H22A H 0.2500 0.0708 -0.5008 0.032 Uiso 1 2 calc SR
H22B H 0.2500 0.0300 -0.4411 0.032 Uiso 1 2 calc SR
N1 N 0.4950(5) 0.0646(2) -0.1413(5) 0.0263(15) Uani 1 1 d .
N2 N 0.3295(5) 0.1476(2) -0.3621(5) 0.0249(14) Uani 1 1 d .
N3 N 0.3228(5) 0.0561(2) 0.1039(5) 0.0276(15) Uani 1 1 d .
N4 N 0.5091(5) 0.1398(2) -0.1262(5) 0.0248(14) Uani 1 1 d .
N5 N 0.4565(5) 0.1442(2) -0.2863(5) 0.0241(14) Uani 1 1 d .
N6 N 0.4461(5) 0.0693(2) -0.2999(5) 0.0254(15) Uani 1 1 d .
N7 N 0.3301(5) 0.0734(2) -0.3934(5) 0.0278(15) Uani 1 1 d .
N8 N 0.4548(5) 0.1353(2) 0.0157(5) 0.0244(14) Uani 1 1 d .
N9 N 0.3235(5) 0.1322(2) 0.1097(5) 0.0266(15) Uani 1 1 d .
N10 N 0.4520(5) 0.0596(2) 0.0066(5) 0.0260(15) Uani 1 1 d .
O1 O 0.2500 0.0014(3) 0.0354(7) 0.0307(19) Uani 1 2 d S
O2 O 0.4030(4) 0.01058(19) -0.0979(5) 0.0317(14) Uani 1 1 d .
O3 O 0.3495(4) 0.01395(19) -0.3060(5) 0.0369(16) Uani 1 1 d .
O4 O 0.2500 0.1895(3) 0.0529(8) 0.038(2) Uani 1 2 d S
O5 O 0.4348(5) 0.19611(18) -0.0661(5) 0.0338(15) Uani 1 1 d .
O6 O 0.3581(4) 0.19642(18) -0.2502(5) 0.0304(14) Uani 1 1 d .
O7 O 0.4718(12) 0.2500 -0.3752(12) 0.090(6) Uani 1 2 d S
O8 O 0.5285(7) 0.2086(2) -0.5349(5) 0.059(3) Uani 1 1 d .
O9 O 0.6301(7) 0.2083(2) -0.3877(9) 0.085(4) Uani 1 1 d .
O10 O 0.4698(6) 0.1692(3) -0.6933(5) 0.061(3) Uani 1 1 d .
O11 O 0.5284(13) 0.2500 -0.6956(8) 0.077(5) Uani 1 2 d S
O12 O 0.7500 0.1626(3) -0.2808(6) 0.0278(18) Uani 1 2 d S
O14 O 0.7500 0.2500 -0.3009(7) 0.022(2) Uani 1 4 d S
O15 O 0.6276(7) 0.1509(4) -0.6088(7) 0.100(5) Uani 1 1 d .
O16 O 0.6280(7) 0.1927(4) -0.7702(8) 0.099(5) Uani 1 1 d .
O17 O 0.7500 0.1609(3) -0.4728(7) 0.083(6) Uani 1 2 d S
O20 O 0.7500 0.2500 -0.8171(11) 0.062(6) Uani 1 4 d S
O21 O 0.7500 0.0863(3) -0.5713(8) 0.044(3) Uani 1 2 d S
O22 O 0.7500 0.1393(2) -0.7301(6) 0.0295(19) Uani 1 2 d S
O23 O 0.7500 0.1742(3) -0.9085(7) 0.051(3) Uani 1 2 d S
O13 O 0.7087(9) 0.2500 -0.4797(10) 0.014(3) Uani 0.50 2 d SP
O18 O 0.7896(7) 0.2919(3) -0.6416(7) 0.0155(19) Uani 0.50 1 d P
O19 O 0.8536(9) 0.2500 -0.5858(10) 0.014(3) Uiso 0.50 2 d SP
Na1 Na 0.2500 0.00628(18) -0.1463(5) 0.0429(14) Uani 1 2 d S
Na2 Na 0.4315(5) 0.2500 -0.1815(6) 0.057(2) Uani 1 2 d S
Si1 Si 0.7500 0.2500 -0.5872(3) 0.0123(7) Uani 1 4 d S
W1 W 0.7500 0.197743(15) -0.37007(4) 0.03235(14) Uani 1 2 d S
W2 W 0.56096(3) 0.2500 -0.44591(4) 0.02645(13) Uani 1 2 d S
W3 W 0.7500 0.191101(15) -0.79509(3) 0.02904(14) Uani 1 2 d S
W4 W 0.56026(2) 0.194682(12) -0.65747(3) 0.03060(12) Uani 1 1 d .
W5 W 0.7500 0.140518(16) -0.59527(4) 0.03877(16) Uani 1 2 d S
O1W O 0.3539(6) 0.2500 0.0201(7) 0.034(2) Uani 1 2 d S
O2W O 0.2500 0.2500 -0.1219(11) 0.047(4) Uani 1 4 d S
O3W O 0.5924(8) 0.2500 -0.1746(10) 0.055(3) Uani 1 2 d S
O4W O 0.2500 -0.0569(3) -0.2191(9) 0.052(3) Uani 1 2 d S
O5W O 0.4516(6) -0.0630(3) -0.3248(9) 0.076(3) Uani 1 1 d .
O6W O 0.2500 0.0876(6) -0.1403(14) 0.095(5) Uani 1 2 d S
O7W O 0.3591(19) 0.2500 -0.807(2) 0.084(9) Uani 0.60 2 d SP
O8W O 0.528(2) 0.2500 -0.9047(16) 0.078(10) Uani 0.50 2 d SP
O9W O 0.4341(19) 0.0120(6) -0.5689(15) 0.087(8) Uani 0.50 1 d P
O10W O 0.2500 0.1894(8) -0.685(3) 0.105(14) Uani 0.50 2 d SP
O11W O 0.7500 0.0810(14) -0.340(5) 0.12(2) Uani 0.40 2 d SP
O13W O 0.169(2) 0.2500 -0.543(3) 0.124(16) Uani 0.50 2 d SP

loop_
_atom_site_aniso_label
_atom_site_aniso_U_11
_atom_site_aniso_U_22
_atom_site_aniso_U_33
_atom_site_aniso_U_23
_atom_site_aniso_U_13
_atom_site_aniso_U_12
C1 0.024(5) 0.021(5) 0.021(5) 0.001(4) 0.000 0.000
C2 0.028(4) 0.025(4) 0.023(4) -0.004(3) -0.003(3) -0.002(3)
C3 0.048(6) 0.047(6) 0.019(4) 0.008(4) -0.009(4) -0.007(5)
C4 0.033(6) 0.028(6) 0.029(7) -0.008(5) 0.000 0.000
C5 0.031(4) 0.025(4) 0.027(4) -0.003(3) 0.000(4) 0.000(3)
C6 0.021(4) 0.021(4) 0.034(5) 0.007(3) -0.005(3) 0.003(3)
C7 0.018(4) 0.022(4) 0.039(5) 0.003(3) -0.005(3) 0.005(3)
C8 0.021(4) 0.023(4) 0.031(4) 0.002(3) -0.008(3) -0.001(3)
C9 0.013(3) 0.017(3) 0.043(5) -0.002(3) -0.005(3) 0.001(3)
C10 0.014(4) 0.042(5) 0.053(6) 0.006(4) -0.002(4) 0.003(3)
C11 0.025(4) 0.019(3) 0.023(4) 0.001(3) -0.003(3) -0.004(3)
C12 0.038(5) 0.039(5) 0.045(6) 0.010(4) -0.018(5) -0.009(4)
C13 0.023(4) 0.022(4) 0.038(5) -0.002(3) 0.004(4) 0.009(3)
C14 0.021(4) 0.017(3) 0.037(5) 0.000(3) 0.001(3) -0.003(3)
C15 0.023(4) 0.024(4) 0.029(4) -0.002(3) 0.007(3) 0.000(3)
C16 0.025(4) 0.020(4) 0.031(4) -0.001(3) 0.007(3) -0.002(3)
C17 0.037(5) 0.019(4) 0.018(4) 0.003(3) 0.004(3) 0.000(3)
C19 0.052(6) 0.043(5) 0.024(5) 0.006(4) 0.014(4) 0.000(5)
C20 0.031(5) 0.042(5) 0.045(6) -0.006(4) 0.018(4) 0.001(4)
C021 0.033(6) 0.016(5) 0.029(6) 0.000(4) 0.000 0.000
C21 0.026(4) 0.022(4) 0.024(4) 0.002(3) 0.005(3) -0.002(3)
C22 0.029(6) 0.024(6) 0.027(6) -0.007(5) 0.000 0.000
N1 0.027(3) 0.018(3) 0.034(4) -0.002(3) -0.002(3) -0.004(3)
N2 0.032(4) 0.016(3) 0.026(4) -0.004(3) 0.000(3) 0.002(3)
N3 0.021(3) 0.026(3) 0.036(4) -0.002(3) -0.003(3) 0.002(3)
N4 0.029(4) 0.019(3) 0.026(4) 0.000(3) 0.004(3) 0.002(3)
N5 0.025(3) 0.020(3) 0.027(4) -0.003(3) 0.005(3) 0.002(3)
N6 0.028(4) 0.018(3) 0.031(4) 0.004(3) 0.000(3) -0.001(3)
N7 0.035(4) 0.020(3) 0.028(4) 0.002(3) -0.004(3) -0.005(3)
N8 0.027(3) 0.020(3) 0.027(4) 0.001(3) 0.001(3) 0.004(3)
N9 0.030(4) 0.023(3) 0.027(4) 0.001(3) 0.002(3) -0.004(3)
N10 0.021(3) 0.025(3) 0.032(4) 0.004(3) -0.005(3) -0.003(3)
O1 0.027(4) 0.021(4) 0.044(5) -0.005(4) 0.000 0.000
O2 0.032(3) 0.025(3) 0.039(4) -0.003(3) 0.002(3) -0.010(3)
O3 0.036(3) 0.020(3) 0.055(4) 0.013(3) -0.007(3) -0.005(3)
O4 0.044(6) 0.024(4) 0.047(6) 0.006(4) 0.000 0.000
O5 0.048(4) 0.019(3) 0.034(4) 0.001(2) 0.002(3) 0.005(3)
O6 0.027(3) 0.028(3) 0.036(4) -0.011(3) 0.003(3) 0.003(2)
O7 0.123(13) 0.044(7) 0.103(12) 0.000 0.086(11) 0.000
O8 0.121(8) 0.025(3) 0.029(4) -0.002(3) -0.029(5) 0.000(4)
O9 0.094(7) 0.021(3) 0.139(10) -0.009(5) -0.086(7) 0.004(4)
O10 0.071(6) 0.081(6) 0.032(4) 0.004(4) -0.015(4) -0.047(5)
O11 0.170(16) 0.027(5) 0.034(6) 0.000 -0.018(8) 0.000
O12 0.038(5) 0.022(4) 0.024(4) 0.006(3) 0.000 0.000
O14 0.018(5) 0.037(6) 0.011(5) 0.000 0.000 0.000
O15 0.074(7) 0.152(11) 0.073(7) 0.084(7) 0.048(6) 0.062(7)
O16 0.070(6) 0.137(10) 0.090(8) 0.095(8) 0.043(6) 0.056(7)
O17 0.207(19) 0.027(5) 0.015(5) 0.003(4) 0.000 0.000
O20 0.137(18) 0.023(7) 0.027(8) 0.000 0.000 0.000
O21 0.067(7) 0.017(4) 0.047(6) 0.003(4) 0.000 0.000
O22 0.053(6) 0.017(4) 0.019(4) -0.002(3) 0.000 0.000
O23 0.094(9) 0.033(5) 0.025(5) -0.001(4) 0.000 0.000
O13 0.017(6) 0.013(6) 0.014(7) 0.000 0.007(6) 0.000
O18 0.024(5) 0.010(4) 0.012(5) -0.007(4) 0.006(4) -0.009(4)
Na1 0.035(3) 0.031(3) 0.063(4) -0.016(3) 0.000 0.000
Na2 0.068(4) 0.018(2) 0.084(5) 0.000 -0.036(4) 0.000
Si1 0.0215(19) 0.0084(16) 0.0071(17) 0.000 0.000 0.000
W1 0.0605(4) 0.0200(2) 0.0166(2) 0.00423(17) 0.000 0.000
W2 0.0241(2) 0.0295(2) 0.0258(3) 0.000 0.00057(18) 0.000
W3 0.0483(3) 0.0216(2) 0.0172(2) -0.00254(17) 0.000 0.000
W4 0.0282(2) 0.0338(2) 0.0298(2) 0.00664(14) -0.00790(14) -0.00945(14)
W5 0.0648(4) 0.0210(3) 0.0305(3) 0.0001(2) 0.000 0.000
O1W 0.044(5) 0.010(3) 0.048(6) 0.000 0.019(5) 0.000
O2W 0.051(9) 0.049(9) 0.041(9) 0.000 0.000 0.000
O3W 0.052(7) 0.040(6) 0.073(9) 0.000 0.012(6) 0.000
O4W 0.078(8) 0.025(5) 0.054(7) -0.008(5) 0.000 0.000
O5W 0.052(5) 0.073(7) 0.103(9) 0.007(6) -0.003(6) 0.017(5)
O6W 0.083(12) 0.096(13) 0.108(14) 0.005(11) 0.000 0.000
O7W 0.10(2) 0.053(13) 0.10(2) 0.000 -0.063(17) 0.000
O8W 0.15(3) 0.048(13) 0.033(13) 0.000 -0.059(16) 0.000
O9W 0.16(2) 0.040(9) 0.061(12) 0.004(9) 0.048(14) 0.018(12)
O10W 0.14(3) 0.024(12) 0.15(4) -0.017(16) 0.000 0.000
O11W 0.07(3) 0.06(2) 0.24(7) -0.02(3) 0.000 0.000
O13W 0.06(2) 0.20(5) 0.11(3) 0.000 0.00(2) 0.000

loop_
_atom_type_symbol
_atom_type_description
_atom_type_scat_dispersion_real
_atom_type_scat_dispersion_imag
_atom_type_scat_source
C C 0.0033 0.0016 'International Tables Vol C Tables 4.2.6.8 and 6.1.1.4'
H H 0.0000 0.0000 'International Tables Vol C Tables 4.2.6.8 and 6.1.1.4'
N N 0.0061 0.0033 'International Tables Vol C Tables 4.2.6.8 and 6.1.1.4'
O O 0.0106 0.0060 'International Tables Vol C Tables 4.2.6.8 and 6.1.1.4'
Na Na 0.0362 0.0249 'International Tables Vol C Tables 4.2.6.8 and 6.1.1.4'
Si Si 0.0817 0.0704 'International Tables Vol C Tables 4.2.6.8 and 6.1.1.4'
Cl Cl 0.1484 0.1585 'International Tables Vol C Tables 4.2.6.8 and 6.1.1.4'
W W -0.8490 6.8722 'International Tables Vol C Tables 4.2.6.8 and 6.1.1.4'

loop_
_geom_angle_atom_site_label_1
_geom_angle_atom_site_label_2
_geom_angle_atom_site_label_3
_geom_angle
_geom_angle_site_symmetry_1
_geom_angle_site_symmetry_3
O1 C1 N3 125.8(5) . 7_655
O1 C1 N3 125.8(5) . .
N3 C1 N3 108.5(10) 7_655 .
N9 C2 N3 112.0(7) . .
N9 C2 C3 111.7(7) . .
N3 C2 C3 111.5(7) . .
N9 C2 C2 102.8(4) . 7_655
N3 C2 C2 102.3(4) . 7_655
C3 C2 C2 115.9(5) . 7_655
O4 C4 N9 125.7(5) . 7_655
O4 C4 N9 125.7(5) . .
N9 C4 N9 108.5(11) 7_655 .
N9 C5 N8 114.1(7) . .
N3 C6 N10 114.1(7) . .
O2 C7 N10 125.1(9) . .
O2 C7 N1 125.6(9) . .
N10 C7 N1 109.3(7) . .
N10 C8 N8 112.1(7) . .
N10 C8 C12 112.4(7) . 1_556
N8 C8 C12 111.7(8) . 1_556
N10 C8 C9 102.5(6) . .
N8 C8 C9 101.7(6) . .
C12 C8 C9 115.7(7) 1_556 .
N4 C9 N1 113.1(7) . .
N4 C9 C10 111.7(7) . .
N1 C9 C10 111.1(7) . .
N4 C9 C8 102.8(6) . .
N1 C9 C8 102.9(6) . .
C10 C9 C8 114.7(7) . .
O5 C11 N4 125.8(8) . .
O5 C11 N8 125.2(8) . .
N4 C11 N8 109.0(7) . .
N6 C13 N1 114.0(7) . .
N5 C14 N4 115.0(7) . .
O3 C15 N6 125.9(8) . .
O3 C15 N7 125.6(8) . .
N6 C15 N7 108.5(7) . .
N5 C16 N6 112.1(7) . .
N5 C16 C20 112.5(7) . .
N6 C16 C20 112.3(7) . .
N5 C16 C17 102.8(6) . .
N6 C16 C17 101.8(6) . .
C20 C16 C17 114.6(8) . .
N2 C17 N7 112.0(7) . .
N2 C17 C19 112.1(7) . .
N7 C17 C19 112.4(7) . .
N2 C17 C16 101.9(6) . .
N7 C17 C16 102.8(6) . .
C19 C17 C16 114.9(8) . .
N2 C021 N2 113.4(10) 7_655 .
O6 C21 N2 124.8(8) . .
O6 C21 N5 126.2(8) . .
N2 C21 N5 109.1(7) . .
N7 C22 N7 115.8(10) 7_655 .
C7 N1 C13 121.0(7) . .
C7 N1 C9 112.2(7) . .
C13 N1 C9 126.5(7) . .
C21 N2 C021 120.8(8) . .
C21 N2 C17 112.9(7) . .
C021 N2 C17 124.9(8) . .
C1 N3 C6 121.2(7) . .
C1 N3 C2 113.4(7) . .
C6 N3 C2 125.2(7) . .
C11 N4 C9 113.4(7) . .
C11 N4 C14 123.3(7) . .
C9 N4 C14 123.3(7) . .
C21 N5 C16 112.8(7) . .
C21 N5 C14 121.5(7) . .
C16 N5 C14 125.7(7) . .
C15 N6 C13 121.8(7) . .
C15 N6 C16 113.4(7) . .
C13 N6 C16 124.3(7) . .
C15 N7 C22 121.7(8) . .
C15 N7 C17 112.9(7) . .
C22 N7 C17 125.3(8) . .
C11 N8 C5 122.2(7) . .
C11 N8 C8 112.4(7) . .
C5 N8 C8 124.6(7) . .
C4 N9 C5 121.7(8) . .
C4 N9 C2 112.8(8) . .
C5 N9 C2 124.7(7) . .
C7 N10 C6 120.6(7) . .
C7 N10 C8 113.1(7) . .
C6 N10 C8 126.3(7) . .
C1 O1 Na1 115.4(8) . .
C7 O2 Na1 127.3(6) . .
C15 O3 Na1 119.0(6) . .
C11 O5 Na2 136.8(6) . .
C21 O6 Na2 135.1(6) . .
W2 O7 Na2 139.3(11) . .
W4 O8 W2 136.7(6) . .
W1 O9 W2 136.8(7) . .
W4 O11 W4 135.1(8) 8_565 .
W1 O14 W1 118.4(5) 2_655 .
W4 O15 W5 134.7(7) . .
W3 O16 W4 133.3(7) . .
W5 O17 W1 161.8(6) . .
W3 O20 W3 160.9(9) 2_655 .
W3 O22 W5 118.3(4) . .
O13 O13 Si1 67.9(5) 2_655 .
O13 O13 O19 121.8(6) 2_655 2_655
Si1 O13 O19 53.8(6) . 2_655
O13 O13 W2 167.8(4) 2_655 .
Si1 O13 W2 124.3(8) . .
O19 O13 W2 70.4(6) 2_655 .
O13 O13 W1 74.7(3) 2_655 2_655
Si1 O13 W1 121.0(5) . 2_655
O19 O13 W1 134.5(3) 2_655 2_655
W2 O13 W1 96.7(4) . 2_655
O13 O13 W1 74.7(3) 2_655 .
Si1 O13 W1 121.0(5) . .
O19 O13 W1 134.5(3) 2_655 .
W2 O13 W1 96.7(4) . .
W1 O13 W1 89.2(5) 2_655 .
O18 O18 Si1 68.8(4) 7_755 .
O18 O18 W4 167.9(3) 7_755 2_655
Si1 O18 W4 123.3(6) . 2_655
O18 O18 W5 75.1(2) 7_755 2_655
Si1 O18 W5 121.1(5) . 2_655
W4 O18 W5 96.2(3) 2_655 2_655
O18 O18 W3 75.2(2) 7_755 2_655
Si1 O18 W3 122.4(5) . 2_655
W4 O18 W3 96.6(4) 2_655 2_655
W5 O18 W3 89.3(4) 2_655 2_655
Si1 O19 O13 58.9(6) . 2_655
Si1 O19 W2 123.5(8) . 2_655
O13 O19 W2 64.6(6) 2_655 2_655
Si1 O19 W4 122.2(5) . 2_655
O13 O19 W4 130.1(4) 2_655 2_655
W2 O19 W4 93.7(4) 2_655 2_655
Si1 O19 W4 122.2(5) . 7_755
O13 O19 W4 130.1(4) 2_655 7_755
W2 O19 W4 93.7(4) 2_655 7_755
W4 O19 W4 93.5(5) 2_655 7_755
O4W Na1 O2 100.5(2) . 7_655
O4W Na1 O2 100.5(2) . .
O2 Na1 O2 146.0(4) 7_655 .
O4W Na1 O6W 154.5(6) . .
O2 Na1 O6W 86.2(2) 7_655 .
O2 Na1 O6W 86.2(2) . .
O4W Na1 O1 113.9(4) . .
O2 Na1 O1 73.6(2) 7_655 .
O2 Na1 O1 73.6(2) . .
O6W Na1 O1 91.6(5) . .
O4W Na1 O3 72.3(3) . 7_655
O2 Na1 O3 73.2(2) 7_655 7_655
O2 Na1 O3 139.2(3) . 7_655
O6W Na1 O3 86.5(4) . 7_655
O1 Na1 O3 146.74(16) . 7_655
O4W Na1 O3 72.3(3) . .
O2 Na1 O3 139.2(3) 7_655 .
O2 Na1 O3 73.2(2) . .
O6W Na1 O3 86.5(4) . .
O1 Na1 O3 146.74(16) . .
O3 Na1 O3 66.3(3) 7_655 .
O6 Na2 O6 98.0(4) 8_565 .
O6 Na2 O5 76.6(3) 8_565 8_565
O6 Na2 O5 148.8(5) . 8_565
O6 Na2 O5 148.8(5) 8_565 .
O6 Na2 O5 76.6(3) . .
O5 Na2 O5 92.1(4) 8_565 .
O6 Na2 O3W 120.5(3) 8_565 .
O6 Na2 O3W 120.5(3) . .
O5 Na2 O3W 87.2(3) 8_565 .
O5 Na2 O3W 87.2(3) . .
O6 Na2 O7 71.4(4) 8_565 .
O6 Na2 O7 71.4(4) . .
O5 Na2 O7 132.3(3) 8_565 .
O5 Na2 O7 132.3(3) . .
O3W Na2 O7 79.9(6) . .
O6 Na2 O2W 70.2(3) 8_565 .
O6 Na2 O2W 70.2(3) . .
O5 Na2 O2W 79.3(4) 8_565 .
O5 Na2 O2W 79.3(4) . .
O3W Na2 O2W 160.4(6) . .
O7 Na2 O2W 119.7(6) . .
O19 Si1 O19 178.6(11) 2_655 .
O19 Si1 O18 69.2(5) 2_655 7_755
O19 Si1 O18 111.5(5) . 7_755
O19 Si1 O18 69.2(5) 2_655 2_655
O19 Si1 O18 111.5(5) . 2_655
O18 Si1 O18 107.2(7) 7_755 2_655
O19 Si1 O18 111.5(5) 2_655 .
O19 Si1 O18 69.2(5) . .
O18 Si1 O18 42.4(8) 7_755 .
O18 Si1 O18 123.9(7) 2_655 .
O19 Si1 O18 111.5(5) 2_655 8_565
O19 Si1 O18 69.2(5) . 8_565
O18 Si1 O18 123.9(7) 7_755 8_565
O18 Si1 O18 42.4(8) 2_655 8_565
O18 Si1 O18 107.2(7) . 8_565
O19 Si1 O13 111.3(7) 2_655 2_655
O19 Si1 O13 67.2(7) . 2_655
O18 Si1 O13 124.9(4) 7_755 2_655
O18 Si1 O13 124.9(4) 2_655 2_655
O18 Si1 O13 107.5(4) . 2_655
O18 Si1 O13 107.5(4) 8_565 2_655
O19 Si1 O13 67.2(7) 2_655 .
O19 Si1 O13 111.3(7) . .
O18 Si1 O13 107.5(4) 7_755 .
O18 Si1 O13 107.5(4) 2_655 .
O18 Si1 O13 124.9(4) . .
O18 Si1 O13 124.9(4) 8_565 .
O13 Si1 O13 44.1(10) 2_655 .
O12 W1 O9 102.8(4) . 7_755
O12 W1 O9 102.8(4) . .
O9 W1 O9 153.8(7) 7_755 .
O12 W1 O17 100.2(4) . .
O9 W1 O17 90.4(3) 7_755 .
O9 W1 O17 90.4(3) . .
O12 W1 O14 100.4(4) . .
O9 W1 O14 85.0(3) 7_755 .
O9 W1 O14 85.0(3) . .
O17 W1 O14 159.3(4) . .
O12 W1 O13 163.8(3) . 2_655
O9 W1 O13 61.7(5) 7_755 2_655
O9 W1 O13 92.2(5) . 2_655
O17 W1 O13 85.4(4) . 2_655
O14 W1 O13 74.7(4) . 2_655
O12 W1 O13 163.8(3) . .
O9 W1 O13 92.2(5) 7_755 .
O9 W1 O13 61.7(5) . .
O17 W1 O13 85.4(4) . .
O14 W1 O13 74.7(4) . .
O13 W1 O13 30.5(6) 2_655 .
O7 W2 O9 100.2(7) . 8_565
O7 W2 O9 100.2(7) . .
O9 W2 O9 89.6(5) 8_565 .
O7 W2 O8 101.4(6) . 8_565
O9 W2 O8 87.2(4) 8_565 8_565
O9 W2 O8 158.4(5) . 8_565
O7 W2 O8 101.4(6) . .
O9 W2 O8 158.4(5) 8_565 .
O9 W2 O8 87.2(4) . .
O8 W2 O8 87.9(4) 8_565 .
O7 W2 O13 155.3(8) . .
O9 W2 O13 63.3(5) 8_565 .
O9 W2 O13 63.3(5) . .
O8 W2 O13 96.3(4) 8_565 .
O8 W2 O13 96.3(4) . .
O7 W2 O19 159.7(8) . 2_655
O9 W2 O19 94.1(5) 8_565 2_655
O9 W2 O19 94.1(5) . 2_655
O8 W2 O19 64.9(4) 8_565 2_655
O8 W2 O19 64.9(4) . 2_655
O13 W2 O19 45.0(5) . 2_655
O23 W3 O16 100.9(4) . .
O23 W3 O16 100.9(4) . 7_755
O16 W3 O16 157.9(8) . 7_755
O23 W3 O22 101.1(4) . .
O16 W3 O22 86.0(3) . .
O16 W3 O22 86.0(3) 7_755 .
O23 W3 O20 98.8(6) . .
O16 W3 O20 90.2(4) . .
O16 W3 O20 90.2(4) 7_755 .
O22 W3 O20 160.1(5) . .
O23 W3 O18 164.5(3) . 8_565
O16 W3 O18 93.8(5) . 8_565
O16 W3 O18 64.2(5) 7_755 8_565
O22 W3 O18 75.0(3) . 8_565
O20 W3 O18 85.8(5) . 8_565
O23 W3 O18 164.5(3) . 2_655
O16 W3 O18 64.2(5) . 2_655
O16 W3 O18 93.8(5) 7_755 2_655
O22 W3 O18 75.0(3) . 2_655
O20 W3 O18 85.8(5) . 2_655
O18 W3 O18 29.6(5) 8_565 2_655
O10 W4 O15 101.4(6) . .
O10 W4 O8 101.1(4) . .
O15 W4 O8 88.1(4) . .
O10 W4 O11 98.9(6) . .
O15 W4 O11 159.7(7) . .
O8 W4 O11 89.1(5) . .
O10 W4 O16 99.4(5) . .
O15 W4 O16 90.0(4) . .
O8 W4 O16 159.3(6) . .
O11 W4 O16 85.6(6) . .
O10 W4 O18 156.9(5) . 2_655
O15 W4 O18 64.4(5) . 2_655
O8 W4 O18 96.6(4) . 2_655
O11 W4 O18 96.0(6) . 2_655
O16 W4 O18 64.2(5) . 2_655
O10 W4 O19 157.6(5) . 2_655
O15 W4 O19 95.3(6) . 2_655
O8 W4 O19 64.4(4) . 2_655
O11 W4 O19 65.4(5) . 2_655
O16 W4 O19 95.4(6) . 2_655
O18 W4 O19 45.4(4) 2_655 2_655
O21 W5 O17 99.1(5) . .
O21 W5 O15 101.0(4) . 7_755
O17 W5 O15 92.0(4) . 7_755
O21 W5 O15 101.0(4) . .
O17 W5 O15 92.0(4) . .
O15 W5 O15 156.7(6) 7_755 .
O21 W5 O22 100.1(4) . .
O17 W5 O22 160.8(4) . .
O15 W5 O22 84.3(3) 7_755 .
O15 W5 O22 84.3(3) . .
O21 W5 O18 164.0(3) . 2_655
O17 W5 O18 86.9(4) . 2_655
O15 W5 O18 93.5(4) 7_755 2_655
O15 W5 O18 63.8(5) . 2_655
O22 W5 O18 74.6(3) . 2_655
O21 W5 O18 164.0(3) . 8_565
O17 W5 O18 86.9(4) . 8_565
O15 W5 O18 63.8(5) 7_755 8_565
O15 W5 O18 93.5(4) . 8_565
O22 W5 O18 74.6(3) . 8_565
O18 W5 O18 29.7(5) 2_655 8_565
Na2 O2W Na2 145.5(7) 2 .

loop_
_geom_bond_atom_site_label_1
_geom_bond_atom_site_label_2
_geom_bond_distance
_geom_bond_site_symmetry_2
C1 O1 1.215(14) .
C1 N3 1.363(10) 7_655
C1 N3 1.363(10) .
C2 N9 1.468(11) .
C2 N3 1.470(11) .
C2 C3 1.512(12) .
C2 C2 1.584(17) 7_655
C4 O4 1.204(16) .
C4 N9 1.376(11) 7_655
C4 N9 1.376(11) .
C5 N9 1.437(11) .
C5 N8 1.438(11) .
C6 N3 1.433(10) .
C6 N10 1.444(11) .
C7 O2 1.224(10) .
C7 N10 1.367(12) .
C7 N1 1.371(11) .
C8 N10 1.459(10) .
C8 N8 1.466(10) .
C8 C12 1.521(12) 1_556
C8 C9 1.588(13) .
C9 N4 1.441(10) .
C9 N1 1.470(10) .
C9 C10 1.532(11) .
C11 O5 1.225(10) .
C11 N4 1.352(11) .
C11 N8 1.360(10) .
C12 C8 1.521(12) 1_554
C13 N6 1.432(11) .
C13 N1 1.436(11) .
C14 N5 1.447(11) .
C14 N4 1.451(11) .
C15 O3 1.214(10) .
C15 N6 1.368(11) .
C15 N7 1.370(11) .
C16 N5 1.442(10) .
C16 N6 1.466(10) .
C16 C20 1.524(12) .
C16 C17 1.592(12) .
C17 N2 1.453(10) .
C17 N7 1.463(10) .
C17 C19 1.512(12) .
C021 N2 1.446(9) 7_655
C021 N2 1.446(9) .
C21 O6 1.219(10) .
C21 N2 1.361(11) .
C21 N5 1.363(11) .
C22 N7 1.436(10) 7_655
C22 N7 1.436(10) .
O1 Na1 2.620(12) .
O2 Na1 2.431(7) .
O3 Na1 2.762(10) .
O5 Na2 2.396(9) .
O6 Na2 2.273(7) .
O7 W2 1.694(13) .
O7 Na2 2.855(18) .
O8 W4 1.883(8) .
O8 W2 1.907(7) .
O9 W1 1.870(10) .
O9 W2 1.893(8) .
O10 W4 1.680(8) .
O11 W4 1.916(6) 8_565
O11 W4 1.916(6) .
O12 W1 1.708(8) .
O14 W1 1.947(5) 2_655
O14 W1 1.947(5) .
O15 W4 1.873(9) .
O15 W5 1.900(10) .
O16 W3 1.889(10) .
O16 W4 1.923(10) .
O17 W5 1.881(11) .
O17 W1 1.890(11) .
O20 W3 1.912(3) 2_655
O20 W3 1.912(3) .
O21 W5 1.768(9) .
O22 W3 1.905(8) .
O22 W5 1.941(8) .
O23 W3 1.721(10) .
O13 O13 1.25(3) 2_655
O13 Si1 1.670(14) .
O13 O19 1.80(2) 2_655
O13 W2 2.297(14) .
O13 W1 2.384(10) 2_655
O13 W1 2.384(10) .
O18 O18 1.20(2) 7_755
O18 Si1 1.664(10) .
O18 W4 2.333(10) 2_655
O18 W5 2.344(10) 2_655
O18 W3 2.355(10) 2_655
O19 Si1 1.574(14) .
O19 O13 1.80(2) 2_655
O19 W2 2.397(14) 2_655
O19 W4 2.432(10) 2_655
O19 W4 2.432(10) 7_755
Na1 O4W 2.278(11) .
Na1 O2 2.431(7) 7_655
Na1 O6W 2.61(2) .
Na1 O3 2.762(10) 7_655
Na2 O6 2.273(7) 8_565
Na2 O5 2.396(9) 8_565
Na2 O3W 2.447(14) .
Na2 O2W 2.888(9) .
Si1 O19 1.574(14) 2_655
Si1 O18 1.664(10) 7_755
Si1 O18 1.664(10) 2_655
Si1 O18 1.664(10) 8_565
Si1 O13 1.670(14) 2_655
W1 O9 1.870(10) 7_755
W1 O13 2.384(10) 2_655
W2 O9 1.893(8) 8_565
W2 O8 1.907(7) 8_565
W2 O19 2.397(14) 2_655
W3 O16 1.889(10) 7_755
W3 O18 2.355(10) 8_565
W3 O18 2.355(10) 2_655
W4 O18 2.333(10) 2_655
W4 O19 2.432(10) 2_655
W5 O15 1.900(10) 7_755
W5 O18 2.344(10) 2_655
W5 O18 2.344(10) 8_565
O2W Na2 2.888(9) 2
